data_4316972
loop_
_publ_author_name
'Li-Cheng Song'
'Yu-Long Li'
'Ling Li'
'Zhen-Chao Gu'
'Qing-Mei Hu'

_publ_section_title
;
 Synthetic and Structural Investigations of Linear and Macrocyclic
 Nickel/Iron/Sulfur Cluster Complexes
;
_journal_name_full 'Inorganic Chemistry'
_journal_page_first 10174
_journal_page_last 10182
_journal_paper_doi 10.1021/ic101451y
_journal_volume 49
_journal_year 2010
_chemical_formula_sum 'C52.25 H34.5 Cl0.5 Fe4 Ni O12 P2 S6'
_chemical_formula_weight 1408.43
_chemical_name_systematic
; 
 ? 
;
_space_group_IT_number 15
_symmetry_cell_setting monoclinic
_symmetry_space_group_name_Hall '-C 2yc'
_symmetry_space_group_name_H-M 'C 1 2/c 1'
_atom_sites_solution_hydrogens geom
_atom_sites_solution_primary direct
_atom_sites_solution_secondary difmap
_audit_creation_method SHELXL-97
_cell_angle_alpha 90.00
_cell_angle_beta 124.11(3)
_cell_angle_gamma 90.00
_cell_formula_units_Z 8
_cell_length_a 35.014(7)
_cell_length_b 14.720(3)
_cell_length_c 27.319(6)
_cell_measurement_reflns_used 18096
_cell_measurement_temperature 113(2)
_cell_measurement_theta_max 27.108
_cell_measurement_theta_min 1.542
_cell_volume 11658(6)
_computing_cell_refinement CrystalClear
_computing_data_collection CrystalClear
_computing_data_reduction CrystalClear
_computing_molecular_graphics 'Bruker SHELXTL'
_computing_publication_material 'CrystalStructure 3.8'
_computing_structure_refinement 'SHELXL-97 (Sheldrick, 1997)'
_computing_structure_solution 'SHELXS-97 (Sheldrick, 1990)'
_diffrn_ambient_temperature 113(2)
_diffrn_detector_area_resol_mean 14.63
_diffrn_measured_fraction_theta_full 0.999
_diffrn_measured_fraction_theta_max 0.999
_diffrn_measurement_device_type 'Rigaku Saturn CCD area detector'
_diffrn_measurement_method '\w and \f scans'
_diffrn_radiation_monochromator multilayer
_diffrn_radiation_source 'rotating anode'
_diffrn_radiation_type MoK\a
_diffrn_radiation_wavelength 0.71073
_diffrn_reflns_av_R_equivalents 0.0556
_diffrn_reflns_av_sigmaI/netI 0.0492
_diffrn_reflns_limit_h_max 39
_diffrn_reflns_limit_h_min -41
_diffrn_reflns_limit_k_max 17
_diffrn_reflns_limit_k_min -17
_diffrn_reflns_limit_l_max 32
_diffrn_reflns_limit_l_min -32
_diffrn_reflns_number 43162
_diffrn_reflns_theta_full 25.02
_diffrn_reflns_theta_max 25.02
_diffrn_reflns_theta_min 1.40
_diffrn_standards_decay_% 0
_diffrn_standards_interval_count 0
_diffrn_standards_interval_time 0
_diffrn_standards_number 0
_exptl_absorpt_coefficient_mu 1.640
_exptl_absorpt_correction_T_max 0.8275
_exptl_absorpt_correction_T_min 0.7351
_exptl_absorpt_correction_type multi-scan
_exptl_absorpt_process_details CrystalClear
_exptl_crystal_colour red
_exptl_crystal_density_diffrn 1.605
_exptl_crystal_density_method 'not measured'
_exptl_crystal_description block
_exptl_crystal_F_000 5684
_exptl_crystal_size_max 0.20
_exptl_crystal_size_mid 0.18
_exptl_crystal_size_min 0.12
_refine_diff_density_max 1.536
_refine_diff_density_min -0.752
_refine_diff_density_rms 0.175
_refine_ls_extinction_method none
_refine_ls_goodness_of_fit_ref 1.102
_refine_ls_hydrogen_treatment constr
_refine_ls_matrix_type full
_refine_ls_number_parameters 717
_refine_ls_number_reflns 10301
_refine_ls_number_restraints 6
_refine_ls_restrained_S_all 1.102
_refine_ls_R_factor_all 0.0672
_refine_ls_R_factor_gt 0.0576
_refine_ls_shift/su_max 0.001
_refine_ls_shift/su_mean 0.000
_refine_ls_structure_factor_coef Fsqd
_refine_ls_weighting_details 'calc w=1/[\s^2^(Fo^2^)+(0.0873P)^2^+48.2650P] where P=(Fo^2^+2Fc^2^)/3'
_refine_ls_weighting_scheme calc
_refine_ls_wR_factor_gt 0.1607
_refine_ls_wR_factor_ref 0.1672
_reflns_number_gt 9160
_reflns_number_total 10301
_reflns_threshold_expression >2sigma(I)
_cod_data_source_file ic101451y_si_001_3.cif
_cod_data_source_block 4
_cod_depositor_comments
;
The following automatic conversions were performed:

'_symmetry_cell_setting' value 'Monoclinic' changed to 'monoclinic'
according to the built-in table from CIF Core dictionary named
'cif_core.dic' version 2.4.1 from
2010-06-29.

'_exptl_absorpt_correction_type' value 'MULTI-SCAN'
changed to 'multi-scan' according to the built-in table from CIF Core
dictionary named 'cif_core.dic' version 2.4.1 from
2010-06-29.

'_refine_ls_hydrogen_treatment' value 'CONSTR' changed
to 'constr' according to the built-in table from CIF Core dictionary
named 'cif_core.dic' version 2.4.1 from 2010-06-29.

Automatic conversion script
Id: cif_fix_values 1646 2011-03-28 12:23:43Z adriana 
;
_cod_original_cell_volume 11658(4)
_cod_original_formula_sum 'C52.25 H34.50 Cl0.50 Fe4 Ni O12 P2 S6'
_cod_database_code 4316972

loop_
_symmetry_equiv_pos_as_xyz
'x, y, z'
'-x, y, -z+1/2'
'x+1/2, y+1/2, z'
'-x+1/2, y+1/2, -z+1/2'
'-x, -y, -z'
'x, -y, z-1/2'
'-x+1/2, -y+1/2, -z'
'x+1/2, -y+1/2, z-1/2'

loop_
_atom_site_label
_atom_site_type_symbol
_atom_site_fract_x
_atom_site_fract_y
_atom_site_fract_z
_atom_site_U_iso_or_equiv
_atom_site_adp_type
_atom_site_occupancy
_atom_site_symmetry_multiplicity
_atom_site_calc_flag
_atom_site_refinement_flags
_atom_site_disorder_assembly
_atom_site_disorder_group
Ni1 Ni 0.21153(2) 0.88294(4) 0.13190(3) 0.02451(17) Uani 1 1 d . . .
Fe1 Fe 0.38518(3) 0.95464(6) 0.27184(3) 0.0297(2) Uani 1 1 d . . .
Fe2 Fe 0.35798(3) 0.97678(5) 0.16104(3) 0.0283(2) Uani 1 1 d . . .
Fe3 Fe 0.15935(3) 1.20801(5) 0.07181(3) 0.02515(19) Uani 1 1 d . . .
Fe4 Fe 0.10858(3) 1.14472(5) -0.03548(3) 0.0283(2) Uani 1 1 d . . .
P1 P 0.21036(5) 0.73736(10) 0.11571(6) 0.0289(3) Uani 1 1 d . . .
P2 P 0.17356(5) 0.85369(9) 0.17162(6) 0.0257(3) Uani 1 1 d . . .
S1 S 0.35226(4) 1.08166(10) 0.21704(6) 0.0286(3) Uani 1 1 d . . .
S2 S 0.31019(5) 0.90195(10) 0.21577(6) 0.0313(3) Uani 1 1 d . . .
S3 S 0.24850(5) 0.91544(9) 0.08853(6) 0.0291(3) Uani 1 1 d . . .
S4 S 0.21050(4) 1.02981(9) 0.15114(6) 0.0263(3) Uani 1 1 d . . .
S5 S 0.13966(5) 1.01650(9) 0.02294(6) 0.0306(3) Uani 1 1 d . . .
S6 S 0.08476(4) 1.16534(9) 0.02490(6) 0.0271(3) Uani 1 1 d . . .
O1 O 0.41243(17) 0.7635(3) 0.2860(2) 0.0553(12) Uani 1 1 d . . .
O2 O 0.48221(15) 1.0091(3) 0.3325(2) 0.0511(12) Uani 1 1 d . . .
O3 O 0.38190(14) 0.9897(3) 0.37572(19) 0.0475(11) Uani 1 1 d . . .
O4 O 0.44996(14) 1.0414(3) 0.1947(2) 0.0464(11) Uani 1 1 d . . .
O5 O 0.37470(19) 0.7896(3) 0.1422(3) 0.0602(14) Uani 1 1 d . . .
O6 O 0.30933(16) 1.0508(3) 0.04002(19) 0.0517(12) Uani 1 1 d . . .
O7 O 0.24821(15) 1.2089(3) 0.0842(2) 0.0455(11) Uani 1 1 d . . .
O8 O 0.18443(16) 1.2427(3) 0.19218(18) 0.0461(11) Uani 1 1 d . . .
O9 O 0.13458(15) 1.3989(3) 0.03275(18) 0.0425(10) Uani 1 1 d . . .
O10 O 0.08531(18) 1.3229(3) -0.0941(2) 0.0535(12) Uani 1 1 d . . .
O11 O 0.03681(16) 1.0383(3) -0.1373(2) 0.0561(13) Uani 1 1 d . . .
O12 O 0.18581(16) 1.1300(4) -0.0489(2) 0.0538(12) Uani 1 1 d . . .
C1 C 0.4012(2) 0.8387(5) 0.2797(3) 0.0408(14) Uani 1 1 d . . .
C2 C 0.4438(2) 0.9902(4) 0.3072(3) 0.0364(14) Uani 1 1 d . . .
C3 C 0.38346(18) 0.9751(4) 0.3354(3) 0.0327(12) Uani 1 1 d . . .
C4 C 0.4145(2) 1.0171(4) 0.1818(3) 0.0338(13) Uani 1 1 d . . .
C5 C 0.3686(2) 0.8637(5) 0.1494(3) 0.0417(15) Uani 1 1 d . . .
C6 C 0.3277(2) 1.0224(4) 0.0869(3) 0.0360(13) Uani 1 1 d . . .
C7 C 0.2139(2) 1.2115(4) 0.0796(2) 0.0309(12) Uani 1 1 d . . .
C8 C 0.17536(19) 1.2292(4) 0.1458(2) 0.0314(12) Uani 1 1 d . . .
C9 C 0.14431(19) 1.3250(4) 0.0478(2) 0.0306(12) Uani 1 1 d . . .
C10 C 0.0933(2) 1.2538(4) -0.0711(3) 0.0370(13) Uani 1 1 d . . .
C11 C 0.0640(2) 1.0801(4) -0.0977(3) 0.0376(13) Uani 1 1 d . . .
C12 C 0.1556(2) 1.1366(4) -0.0437(2) 0.0379(14) Uani 1 1 d . . .
C13 C 0.39050(18) 1.1750(4) 0.2358(2) 0.0303(12) Uani 1 1 d . . .
C14 C 0.3873(2) 1.2263(4) 0.1908(3) 0.0359(13) Uani 1 1 d . . .
H14 H 0.3676 1.2076 0.1517 0.043 Uiso 1 1 calc R . .
C15 C 0.4131(2) 1.3049(4) 0.2036(3) 0.0450(16) Uani 1 1 d . . .
H15 H 0.4107 1.3386 0.1732 0.054 Uiso 1 1 calc R . .
C16 C 0.4422(2) 1.3331(5) 0.2609(3) 0.0450(15) Uani 1 1 d . . .
H16 H 0.4598 1.3854 0.2695 0.054 Uiso 1 1 calc R . .
C17 C 0.4454(2) 1.2835(5) 0.3062(3) 0.0435(15) Uani 1 1 d . . .
H17 H 0.4644 1.3037 0.3450 0.052 Uiso 1 1 calc R . .
C18 C 0.42049(19) 1.2048(4) 0.2940(3) 0.0363(13) Uani 1 1 d . . .
H18 H 0.4236 1.1710 0.3249 0.044 Uiso 1 1 calc R . .
C19 C 0.30142(18) 0.9286(4) 0.1500(2) 0.0281(11) Uani 1 1 d . . .
C20 C 0.17162(17) 1.0769(4) 0.0856(2) 0.0257(11) Uani 1 1 d . . .
C21 C 0.04814(18) 1.2579(4) 0.0144(2) 0.0286(11) Uani 1 1 d . . .
C22 C 0.0449(2) 1.2770(4) 0.0620(3) 0.0398(14) Uani 1 1 d . . .
H22 H 0.0637 1.2464 0.0977 0.048 Uiso 1 1 calc R . .
C23 C 0.0136(2) 1.3417(5) 0.0561(3) 0.0473(16) Uani 1 1 d . . .
H23 H 0.0115 1.3539 0.0879 0.057 Uiso 1 1 calc R . .
C24 C -0.0143(2) 1.3878(4) 0.0035(3) 0.0433(15) Uani 1 1 d . . .
H24 H -0.0351 1.4310 -0.0001 0.052 Uiso 1 1 calc R . .
C25 C -0.0110(2) 1.3696(4) -0.0432(3) 0.0467(16) Uani 1 1 d . . .
H25 H -0.0297 1.4010 -0.0786 0.056 Uiso 1 1 calc R . .
C26 C 0.0198(2) 1.3048(4) -0.0384(2) 0.0397(14) Uani 1 1 d . . .
H26 H 0.0215 1.2927 -0.0706 0.048 Uiso 1 1 calc R . .
C27 C 0.2585(2) 0.6804(4) 0.1207(2) 0.0310(12) Uani 1 1 d . . .
C28 C 0.2975(2) 0.6588(4) 0.1758(3) 0.0357(13) Uani 1 1 d . . .
H28 H 0.2988 0.6735 0.2098 0.043 Uiso 1 1 calc R . .
C29 C 0.3348(2) 0.6153(4) 0.1804(3) 0.0398(14) Uani 1 1 d . . .
H29 H 0.3612 0.6017 0.2173 0.048 Uiso 1 1 calc R . .
C30 C 0.3319(2) 0.5924(4) 0.1291(3) 0.0396(14) Uani 1 1 d . . .
H30 H 0.3560 0.5609 0.1317 0.047 Uiso 1 1 calc R . .
C31 C 0.2941(2) 0.6157(4) 0.0751(3) 0.0418(14) Uani 1 1 d . . .
H31 H 0.2932 0.6018 0.0412 0.050 Uiso 1 1 calc R . .
C32 C 0.2569(2) 0.6600(4) 0.0699(3) 0.0388(14) Uani 1 1 d . . .
H32 H 0.2313 0.6758 0.0328 0.047 Uiso 1 1 calc R . .
C33 C 0.16020(19) 0.7055(4) 0.0435(2) 0.0303(12) Uani 1 1 d . . .
C34 C 0.1489(2) 0.6160(4) 0.0263(3) 0.0362(13) Uani 1 1 d . . .
H34 H 0.1675 0.5699 0.0520 0.043 Uiso 1 1 calc R . .
C35 C 0.1103(2) 0.5940(4) -0.0288(3) 0.0374(13) Uani 1 1 d . . .
H35 H 0.1032 0.5334 -0.0398 0.045 Uiso 1 1 calc R . .
C36 C 0.0825(2) 0.6614(4) -0.0674(3) 0.0386(14) Uani 1 1 d . . .
H36 H 0.0566 0.6466 -0.1044 0.046 Uiso 1 1 calc R . .
C37 C 0.0934(2) 0.7512(5) -0.0506(3) 0.0543(18) Uani 1 1 d . . .
H37 H 0.0746 0.7970 -0.0764 0.065 Uiso 1 1 calc R . .
C38 C 0.1321(2) 0.7735(4) 0.0043(3) 0.0448(15) Uani 1 1 d . . .
H38 H 0.1393 0.8342 0.0151 0.054 Uiso 1 1 calc R . .
C39 C 0.2020(2) 0.6812(4) 0.1691(3) 0.0335(13) Uani 1 1 d . . .
H39A H 0.1942 0.6177 0.1588 0.040 Uiso 1 1 calc R . .
H39B H 0.2300 0.6845 0.2086 0.040 Uiso 1 1 calc R . .
C40 C 0.1624(2) 0.7305(4) 0.1672(3) 0.0320(12) Uani 1 1 d . . .
H40A H 0.1610 0.7114 0.2002 0.038 Uiso 1 1 calc R . .
H40B H 0.1331 0.7162 0.1308 0.038 Uiso 1 1 calc R . .
C41 C 0.11799(17) 0.9089(4) 0.1379(2) 0.0281(11) Uani 1 1 d . . .
C42 C 0.0790(2) 0.8765(4) 0.0853(3) 0.0420(15) Uani 1 1 d . . .
H42 H 0.0814 0.8256 0.0670 0.050 Uiso 1 1 calc R . .
C43 C 0.0375(2) 0.9190(5) 0.0607(3) 0.0536(19) Uani 1 1 d . . .
H43 H 0.0118 0.8960 0.0261 0.064 Uiso 1 1 calc R . .
C44 C 0.0329(2) 0.9958(6) 0.0863(3) 0.055(2) Uani 1 1 d . . .
H44 H 0.0044 1.0239 0.0693 0.066 Uiso 1 1 calc R . .
C45 C 0.0713(2) 1.0297(5) 0.1376(3) 0.0464(16) Uani 1 1 d . . .
H45 H 0.0688 1.0816 0.1550 0.056 Uiso 1 1 calc R . .
C46 C 0.1133(2) 0.9870(4) 0.1629(3) 0.0368(13) Uani 1 1 d . . .
H46 H 0.1389 1.0106 0.1974 0.044 Uiso 1 1 calc R . .
C47 C 0.20283(17) 0.8810(3) 0.2494(2) 0.0246(11) Uani 1 1 d . . .
C48 C 0.18118(18) 0.8621(4) 0.2783(2) 0.0292(12) Uani 1 1 d . . .
H48 H 0.1523 0.8347 0.2577 0.035 Uiso 1 1 calc R . .
C49 C 0.20251(19) 0.8842(4) 0.3376(2) 0.0318(12) Uani 1 1 d . . .
H49 H 0.1876 0.8724 0.3564 0.038 Uiso 1 1 calc R . .
C50 C 0.24596(18) 0.9237(4) 0.3689(2) 0.0297(12) Uani 1 1 d . . .
H50 H 0.2602 0.9385 0.4086 0.036 Uiso 1 1 calc R . .
C51 C 0.26776(19) 0.9409(4) 0.3409(2) 0.0295(11) Uani 1 1 d . . .
H51 H 0.2971 0.9663 0.3620 0.035 Uiso 1 1 calc R . .
C52 C 0.24628(18) 0.9205(3) 0.2812(2) 0.0267(11) Uani 1 1 d . . .
H52 H 0.2611 0.9336 0.2625 0.032 Uiso 1 1 calc R . .
Cl1 Cl 0.5000 0.8247(3) 0.2500 0.0326(8) Uani 0.50 2 d SP . .
C53 C 0.4903(10) 0.7084(19) 0.2281(11) 0.051(7) Uani 0.25 1 d PU . .
Cl2 Cl 0.5032(3) 0.6367(5) 0.2831(4) 0.075(3) Uani 0.25 1 d P . .

loop_
_atom_site_aniso_label
_atom_site_aniso_U_11
_atom_site_aniso_U_22
_atom_site_aniso_U_33
_atom_site_aniso_U_23
_atom_site_aniso_U_13
_atom_site_aniso_U_12
Ni1 0.0338(4) 0.0241(4) 0.0201(3) -0.0017(3) 0.0178(3) -0.0044(3)
Fe1 0.0311(4) 0.0388(5) 0.0245(4) 0.0030(3) 0.0189(3) 0.0015(3)
Fe2 0.0339(4) 0.0344(5) 0.0258(4) 0.0001(3) 0.0223(4) -0.0014(3)
Fe3 0.0330(4) 0.0222(4) 0.0206(4) -0.0012(3) 0.0153(3) -0.0040(3)
Fe4 0.0369(4) 0.0282(4) 0.0197(4) -0.0002(3) 0.0157(3) -0.0008(3)
P1 0.0432(8) 0.0261(7) 0.0241(7) -0.0026(6) 0.0229(7) -0.0035(6)
P2 0.0332(7) 0.0269(7) 0.0209(7) -0.0026(5) 0.0176(6) -0.0052(5)
S1 0.0303(7) 0.0362(8) 0.0247(7) -0.0001(5) 0.0188(6) 0.0004(5)
S2 0.0331(7) 0.0416(8) 0.0251(7) 0.0033(6) 0.0199(6) -0.0023(6)
S3 0.0361(7) 0.0340(8) 0.0220(7) -0.0017(5) 0.0192(6) -0.0052(6)
S4 0.0326(7) 0.0255(7) 0.0201(6) 0.0001(5) 0.0144(6) -0.0015(5)
S5 0.0375(7) 0.0250(7) 0.0226(7) -0.0017(5) 0.0128(6) -0.0007(5)
S6 0.0327(7) 0.0276(7) 0.0211(6) -0.0003(5) 0.0152(6) -0.0029(5)
O1 0.071(3) 0.046(3) 0.043(3) 0.007(2) 0.029(3) 0.011(2)
O2 0.035(3) 0.072(3) 0.051(3) 0.008(2) 0.026(2) -0.002(2)
O3 0.045(3) 0.071(3) 0.034(2) -0.007(2) 0.027(2) -0.006(2)
O4 0.039(2) 0.064(3) 0.050(3) 0.009(2) 0.033(2) 0.003(2)
O5 0.091(4) 0.041(3) 0.088(4) -0.014(3) 0.074(4) -0.010(3)
O6 0.058(3) 0.070(3) 0.030(2) 0.011(2) 0.026(2) -0.004(2)
O7 0.043(3) 0.042(3) 0.059(3) -0.009(2) 0.033(2) -0.0085(19)
O8 0.074(3) 0.042(3) 0.024(2) -0.0046(18) 0.028(2) -0.005(2)
O9 0.053(3) 0.027(2) 0.037(2) 0.0004(18) 0.019(2) -0.0033(19)
O10 0.085(4) 0.039(3) 0.046(3) 0.015(2) 0.042(3) 0.008(2)
O11 0.052(3) 0.065(3) 0.034(3) -0.014(2) 0.013(2) -0.013(2)
O12 0.052(3) 0.081(4) 0.039(3) -0.001(2) 0.031(2) 0.000(2)
C1 0.046(4) 0.049(4) 0.030(3) 0.003(3) 0.023(3) 0.002(3)
C2 0.048(4) 0.042(3) 0.035(3) 0.009(3) 0.033(3) 0.009(3)
C3 0.030(3) 0.038(3) 0.034(3) 0.000(2) 0.020(3) -0.005(2)
C4 0.042(3) 0.039(3) 0.032(3) 0.004(2) 0.028(3) 0.006(3)
C5 0.055(4) 0.043(4) 0.047(4) -0.004(3) 0.041(3) -0.007(3)
C6 0.042(3) 0.043(3) 0.035(3) -0.003(3) 0.029(3) -0.007(3)
C7 0.039(3) 0.027(3) 0.028(3) -0.005(2) 0.020(3) -0.008(2)
C8 0.039(3) 0.022(3) 0.029(3) 0.002(2) 0.017(3) -0.001(2)
C9 0.036(3) 0.034(3) 0.019(3) -0.002(2) 0.014(2) -0.007(2)
C10 0.053(4) 0.041(4) 0.025(3) 0.001(3) 0.026(3) 0.001(3)
C11 0.041(3) 0.040(3) 0.027(3) 0.002(3) 0.016(3) 0.003(3)
C12 0.049(4) 0.045(4) 0.022(3) -0.006(2) 0.021(3) -0.003(3)
C13 0.033(3) 0.031(3) 0.032(3) -0.001(2) 0.021(3) 0.002(2)
C14 0.041(3) 0.043(3) 0.028(3) -0.004(3) 0.022(3) -0.005(3)
C15 0.055(4) 0.048(4) 0.047(4) -0.007(3) 0.038(3) -0.014(3)
C16 0.046(4) 0.048(4) 0.042(4) -0.015(3) 0.025(3) -0.016(3)
C17 0.035(3) 0.055(4) 0.034(3) -0.012(3) 0.015(3) -0.001(3)
C18 0.037(3) 0.044(4) 0.028(3) -0.002(3) 0.018(3) 0.003(3)
C19 0.038(3) 0.028(3) 0.025(3) -0.003(2) 0.022(2) 0.000(2)
C20 0.031(3) 0.027(3) 0.024(3) 0.000(2) 0.019(2) -0.004(2)
C21 0.028(3) 0.027(3) 0.031(3) -0.004(2) 0.017(2) -0.007(2)
C22 0.043(3) 0.053(4) 0.025(3) 0.006(3) 0.019(3) 0.010(3)
C23 0.046(4) 0.062(4) 0.037(4) -0.011(3) 0.025(3) 0.000(3)
C24 0.037(3) 0.040(4) 0.052(4) -0.010(3) 0.024(3) -0.001(3)
C25 0.049(4) 0.048(4) 0.038(4) 0.005(3) 0.022(3) 0.012(3)
C26 0.048(4) 0.044(4) 0.023(3) 0.002(3) 0.017(3) 0.011(3)
C27 0.046(3) 0.023(3) 0.034(3) 0.000(2) 0.028(3) -0.004(2)
C28 0.050(4) 0.035(3) 0.027(3) -0.007(2) 0.025(3) -0.008(3)
C29 0.048(4) 0.038(3) 0.035(3) -0.002(3) 0.025(3) 0.001(3)
C30 0.048(4) 0.032(3) 0.048(4) -0.001(3) 0.032(3) 0.001(3)
C31 0.055(4) 0.045(4) 0.037(3) -0.003(3) 0.033(3) 0.001(3)
C32 0.049(4) 0.043(4) 0.029(3) 0.000(3) 0.024(3) 0.000(3)
C33 0.043(3) 0.026(3) 0.027(3) -0.004(2) 0.023(3) -0.003(2)
C34 0.046(3) 0.026(3) 0.028(3) 0.003(2) 0.016(3) 0.004(2)
C35 0.051(4) 0.027(3) 0.037(3) -0.004(2) 0.026(3) -0.006(3)
C36 0.038(3) 0.044(4) 0.032(3) -0.002(3) 0.019(3) -0.004(3)
C37 0.061(4) 0.037(4) 0.035(4) 0.002(3) 0.009(3) 0.004(3)
C38 0.062(4) 0.029(3) 0.036(3) -0.005(3) 0.023(3) -0.001(3)
C39 0.057(4) 0.022(3) 0.030(3) 0.000(2) 0.030(3) -0.003(2)
C40 0.044(3) 0.030(3) 0.033(3) -0.005(2) 0.029(3) -0.010(2)
C41 0.028(3) 0.039(3) 0.018(3) 0.002(2) 0.013(2) -0.006(2)
C42 0.044(4) 0.049(4) 0.028(3) 0.008(3) 0.016(3) -0.011(3)
C43 0.032(3) 0.068(5) 0.044(4) 0.027(4) 0.011(3) -0.011(3)
C44 0.038(4) 0.078(5) 0.057(4) 0.041(4) 0.031(4) 0.018(3)
C45 0.046(4) 0.059(4) 0.040(4) 0.018(3) 0.028(3) 0.017(3)
C46 0.041(3) 0.046(4) 0.027(3) 0.005(3) 0.021(3) 0.007(3)
C47 0.029(3) 0.024(3) 0.020(3) 0.005(2) 0.013(2) 0.003(2)
C48 0.030(3) 0.037(3) 0.023(3) 0.000(2) 0.016(2) -0.001(2)
C49 0.039(3) 0.037(3) 0.028(3) 0.002(2) 0.024(3) 0.002(2)
C50 0.038(3) 0.029(3) 0.019(3) 0.000(2) 0.014(2) 0.002(2)
C51 0.032(3) 0.030(3) 0.022(3) 0.003(2) 0.013(2) 0.002(2)
C52 0.034(3) 0.024(3) 0.025(3) 0.003(2) 0.019(2) 0.000(2)
Cl1 0.0267(18) 0.0275(19) 0.033(2) 0.000 0.0105(16) 0.000
C53 0.050(10) 0.051(11) 0.042(10) 0.008(7) 0.019(8) 0.005(8)
Cl2 0.098(6) 0.048(5) 0.053(5) 0.032(4) 0.026(4) 0.011(4)

loop_
_atom_type_symbol
_atom_type_description
_atom_type_scat_dispersion_real
_atom_type_scat_dispersion_imag
_atom_type_scat_source
C C 0.0033 0.0016 'International Tables Vol C Tables 4.2.6.8 and 6.1.1.4'
H H 0.0000 0.0000 'International Tables Vol C Tables 4.2.6.8 and 6.1.1.4'
O O 0.0106 0.0060 'International Tables Vol C Tables 4.2.6.8 and 6.1.1.4'
P P 0.1023 0.0942 'International Tables Vol C Tables 4.2.6.8 and 6.1.1.4'
S S 0.1246 0.1234 'International Tables Vol C Tables 4.2.6.8 and 6.1.1.4'
Cl Cl 0.1484 0.1585 'International Tables Vol C Tables 4.2.6.8 and 6.1.1.4'
Fe Fe 0.3463 0.8444 'International Tables Vol C Tables 4.2.6.8 and 6.1.1.4'
Ni Ni 0.3393 1.1124 'International Tables Vol C Tables 4.2.6.8 and 6.1.1.4'

loop_
_geom_angle_atom_site_label_1
_geom_angle_atom_site_label_2
_geom_angle_atom_site_label_3
_geom_angle
_geom_angle_site_symmetry_1
_geom_angle_site_symmetry_3
_geom_angle_publ_flag
P2 Ni1 P1 87.69(6) . . ?
P2 Ni1 S4 88.81(5) . . ?
P1 Ni1 S4 176.49(6) . . ?
P2 Ni1 S3 178.07(6) . . ?
P1 Ni1 S3 93.04(5) . . ?
S4 Ni1 S3 90.46(5) . . ?
C1 Fe1 C2 91.6(3) . . ?
C1 Fe1 C3 103.0(3) . . ?
C2 Fe1 C3 94.5(2) . . ?
C1 Fe1 S1 152.2(2) . . ?
C2 Fe1 S1 96.87(19) . . ?
C3 Fe1 S1 102.70(19) . . ?
C1 Fe1 S2 85.5(2) . . ?
C2 Fe1 S2 172.17(18) . . ?
C3 Fe1 S2 93.19(18) . . ?
S1 Fe1 S2 82.58(6) . . ?
C1 Fe1 Fe2 98.32(19) . . ?
C2 Fe1 Fe2 98.63(18) . . ?
C3 Fe1 Fe2 154.60(19) . . ?
S1 Fe1 Fe2 54.30(4) . . ?
S2 Fe1 Fe2 74.67(5) . . ?
C5 Fe2 C6 101.4(3) . . ?
C5 Fe2 C4 93.5(3) . . ?
C6 Fe2 C4 94.6(2) . . ?
C5 Fe2 C19 85.9(2) . . ?
C6 Fe2 C19 93.2(2) . . ?
C4 Fe2 C19 172.2(2) . . ?
C5 Fe2 S1 150.5(2) . . ?
C6 Fe2 S1 106.63(19) . . ?
C4 Fe2 S1 93.41(18) . . ?
C19 Fe2 S1 83.44(15) . . ?
C5 Fe2 Fe1 96.5(2) . . ?
C6 Fe2 Fe1 160.09(19) . . ?
C4 Fe2 Fe1 93.01(18) . . ?
C19 Fe2 Fe1 79.32(16) . . ?
S1 Fe2 Fe1 54.47(4) . . ?
C8 Fe3 C7 102.8(3) . . ?
C8 Fe3 C9 94.9(2) . . ?
C7 Fe3 C9 95.1(2) . . ?
C8 Fe3 C20 93.3(2) . . ?
C7 Fe3 C20 84.4(2) . . ?
C9 Fe3 C20 171.6(2) . . ?
C8 Fe3 S6 102.64(18) . . ?
C7 Fe3 S6 152.54(18) . . ?
C9 Fe3 S6 92.86(17) . . ?
C20 Fe3 S6 83.96(15) . . ?
C8 Fe3 Fe4 156.14(18) . . ?
C7 Fe3 Fe4 98.76(18) . . ?
C9 Fe3 Fe4 93.21(17) . . ?
C20 Fe3 Fe4 78.61(15) . . ?
S6 Fe3 Fe4 54.51(5) . . ?
C12 Fe4 C10 90.4(3) . . ?
C12 Fe4 C11 102.6(3) . . ?
C10 Fe4 C11 97.1(3) . . ?
C12 Fe4 S6 148.13(19) . . ?
C10 Fe4 S6 98.98(18) . . ?
C11 Fe4 S6 106.29(19) . . ?
C12 Fe4 S5 85.5(2) . . ?
C10 Fe4 S5 170.2(2) . . ?
C11 Fe4 S5 92.5(2) . . ?
S6 Fe4 S5 80.12(5) . . ?
C12 Fe4 Fe3 94.04(18) . . ?
C10 Fe4 Fe3 95.59(19) . . ?
C11 Fe4 Fe3 158.91(19) . . ?
S6 Fe4 Fe3 54.93(4) . . ?
S5 Fe4 Fe3 75.82(5) . . ?
C27 P1 C33 104.7(3) . . ?
C27 P1 C39 106.7(3) . . ?
C33 P1 C39 104.9(3) . . ?
C27 P1 Ni1 121.72(18) . . ?
C33 P1 Ni1 111.69(19) . . ?
C39 P1 Ni1 105.89(18) . . ?
C41 P2 C47 103.7(2) . . ?
C41 P2 C40 106.2(3) . . ?
C47 P2 C40 104.7(2) . . ?
C41 P2 Ni1 116.03(17) . . ?
C47 P2 Ni1 115.99(17) . . ?
C40 P2 Ni1 109.19(17) . . ?
C13 S1 Fe2 112.53(18) . . ?
C13 S1 Fe1 115.13(19) . . ?
Fe2 S1 Fe1 71.22(5) . . ?
C19 S2 Fe1 95.08(19) . . ?
C19 S3 Ni1 97.83(18) . . ?
C20 S4 Ni1 105.08(19) . . ?
C20 S5 Fe4 93.34(19) . . ?
C21 S6 Fe4 121.00(18) . . ?
C21 S6 Fe3 112.20(17) . . ?
Fe4 S6 Fe3 70.56(5) . . ?
O1 C1 Fe1 178.6(7) . . ?
O2 C2 Fe1 175.7(5) . . ?
O3 C3 Fe1 178.8(6) . . ?
O4 C4 Fe2 179.3(6) . . ?
O5 C5 Fe2 178.2(5) . . ?
O6 C6 Fe2 178.7(5) . . ?
O7 C7 Fe3 176.4(5) . . ?
O8 C8 Fe3 178.4(5) . . ?
O9 C9 Fe3 179.5(5) . . ?
O10 C10 Fe4 176.7(5) . . ?
O11 C11 Fe4 177.8(6) . . ?
O12 C12 Fe4 178.9(6) . . ?
C14 C13 C18 118.1(5) . . ?
C14 C13 S1 119.3(4) . . ?
C18 C13 S1 122.2(4) . . ?
C15 C14 C13 120.8(6) . . ?
C15 C14 H14 119.6 . . ?
C13 C14 H14 119.6 . . ?
C16 C15 C14 120.2(6) . . ?
C16 C15 H15 119.9 . . ?
C14 C15 H15 119.9 . . ?
C15 C16 C17 119.8(6) . . ?
C15 C16 H16 120.1 . . ?
C17 C16 H16 120.1 . . ?
C18 C17 C16 120.4(6) . . ?
C18 C17 H17 119.8 . . ?
C16 C17 H17 119.8 . . ?
C17 C18 C13 120.6(6) . . ?
C17 C18 H18 119.7 . . ?
C13 C18 H18 119.7 . . ?
S3 C19 S2 118.6(3) . . ?
S3 C19 Fe2 130.5(3) . . ?
S2 C19 Fe2 110.8(3) . . ?
S4 C20 S5 123.2(3) . . ?
S4 C20 Fe3 124.8(3) . . ?
S5 C20 Fe3 112.0(3) . . ?
C26 C21 C22 118.9(5) . . ?
C26 C21 S6 125.3(4) . . ?
C22 C21 S6 115.5(4) . . ?
C23 C22 C21 119.9(6) . . ?
C23 C22 H22 120.0 . . ?
C21 C22 H22 120.0 . . ?
C24 C23 C22 120.7(6) . . ?
C24 C23 H23 119.7 . . ?
C22 C23 H23 119.7 . . ?
C25 C24 C23 119.6(6) . . ?
C25 C24 H24 120.2 . . ?
C23 C24 H24 120.2 . . ?
C24 C25 C26 120.7(6) . . ?
C24 C25 H25 119.6 . . ?
C26 C25 H25 119.6 . . ?
C25 C26 C21 120.3(6) . . ?
C25 C26 H26 119.9 . . ?
C21 C26 H26 119.9 . . ?
C28 C27 C32 119.8(5) . . ?
C28 C27 P1 119.7(4) . . ?
C32 C27 P1 120.5(5) . . ?
C27 C28 C29 120.3(5) . . ?
C27 C28 H28 119.8 . . ?
C29 C28 H28 119.8 . . ?
C30 C29 C28 119.1(6) . . ?
C30 C29 H29 120.5 . . ?
C28 C29 H29 120.5 . . ?
C31 C30 C29 120.6(6) . . ?
C31 C30 H30 119.7 . . ?
C29 C30 H30 119.7 . . ?
C30 C31 C32 120.9(6) . . ?
C30 C31 H31 119.5 . . ?
C32 C31 H31 119.5 . . ?
C31 C32 C27 119.2(6) . . ?
C31 C32 H32 120.4 . . ?
C27 C32 H32 120.4 . . ?
C34 C33 C38 118.7(5) . . ?
C34 C33 P1 122.2(4) . . ?
C38 C33 P1 119.0(4) . . ?
C33 C34 C35 120.8(5) . . ?
C33 C34 H34 119.6 . . ?
C35 C34 H34 119.6 . . ?
C36 C35 C34 120.3(5) . . ?
C36 C35 H35 119.9 . . ?
C34 C35 H35 119.9 . . ?
C35 C36 C37 119.4(6) . . ?
C35 C36 H36 120.3 . . ?
C37 C36 H36 120.3 . . ?
C36 C37 C38 120.5(6) . . ?
C36 C37 H37 119.7 . . ?
C38 C37 H37 119.7 . . ?
C37 C38 C33 120.2(6) . . ?
C37 C38 H38 119.9 . . ?
C33 C38 H38 119.9 . . ?
C40 C39 P1 107.6(4) . . ?
C40 C39 H39A 110.2 . . ?
P1 C39 H39A 110.2 . . ?
C40 C39 H39B 110.2 . . ?
P1 C39 H39B 110.2 . . ?
H39A C39 H39B 108.5 . . ?
C39 C40 P2 107.9(4) . . ?
C39 C40 H40A 110.1 . . ?
P2 C40 H40A 110.1 . . ?
C39 C40 H40B 110.1 . . ?
P2 C40 H40B 110.1 . . ?
H40A C40 H40B 108.4 . . ?
C46 C41 C42 118.0(5) . . ?
C46 C41 P2 120.6(4) . . ?
C42 C41 P2 121.4(5) . . ?
C43 C42 C41 120.4(7) . . ?
C43 C42 H42 119.8 . . ?
C41 C42 H42 119.8 . . ?
C42 C43 C44 121.3(7) . . ?
C42 C43 H43 119.3 . . ?
C44 C43 H43 119.3 . . ?
C45 C44 C43 118.8(6) . . ?
C45 C44 H44 120.6 . . ?
C43 C44 H44 120.6 . . ?
C46 C45 C44 120.3(7) . . ?
C46 C45 H45 119.9 . . ?
C44 C45 H45 119.9 . . ?
C45 C46 C41 121.1(6) . . ?
C45 C46 H46 119.5 . . ?
C41 C46 H46 119.5 . . ?
C52 C47 C48 118.8(5) . . ?
C52 C47 P2 121.9(4) . . ?
C48 C47 P2 119.3(4) . . ?
C49 C48 C47 120.4(5) . . ?
C49 C48 H48 119.8 . . ?
C47 C48 H48 119.8 . . ?
C50 C49 C48 120.2(5) . . ?
C50 C49 H49 119.9 . . ?
C48 C49 H49 119.9 . . ?
C51 C50 C49 119.5(5) . . ?
C51 C50 H50 120.2 . . ?
C49 C50 H50 120.2 . . ?
C50 C51 C52 120.6(5) . . ?
C50 C51 H51 119.7 . . ?
C52 C51 H51 119.7 . . ?
C47 C52 C51 120.4(5) . . ?
C47 C52 H52 119.8 . . ?
C51 C52 H52 119.8 . . ?
C53 Cl1 C53 32.3(16) . 2_655 ?
C53 C53 Cl2 102.5(18) 2_655 2_655 ?
C53 C53 Cl2 42.3(14) 2_655 . ?
Cl2 C53 Cl2 70.7(16) 2_655 . ?
C53 C53 Cl1 73.8(8) 2_655 . ?
Cl2 C53 Cl1 159(2) 2_655 . ?
Cl2 C53 Cl1 113.4(15) . . ?
C53 Cl2 C53 35.3(19) 2_655 . ?
C53 Cl2 Cl2 69.2(14) 2_655 2_655 ?
C53 Cl2 Cl2 40.1(10) . 2_655 ?

loop_
_geom_bond_atom_site_label_1
_geom_bond_atom_site_label_2
_geom_bond_distance
_geom_bond_site_symmetry_2
_geom_bond_publ_flag
Ni1 P2 2.1792(15) . ?
Ni1 P1 2.1839(16) . ?
Ni1 S4 2.2298(15) . ?
Ni1 S3 2.2423(14) . ?
Fe1 C1 1.772(7) . ?
Fe1 C2 1.787(6) . ?
Fe1 C3 1.797(6) . ?
Fe1 S1 2.2650(17) . ?
Fe1 S2 2.3089(18) . ?
Fe1 Fe2 2.6350(13) . ?
Fe2 C5 1.773(7) . ?
Fe2 C6 1.808(6) . ?
Fe2 C4 1.824(6) . ?
Fe2 C19 1.962(5) . ?
Fe2 S1 2.2602(16) . ?
Fe3 C8 1.796(6) . ?
Fe3 C7 1.801(6) . ?
Fe3 C9 1.812(6) . ?
Fe3 C20 1.967(5) . ?
Fe3 S6 2.2591(17) . ?
Fe3 Fe4 2.6028(14) . ?
Fe4 C12 1.786(6) . ?
Fe4 C10 1.796(6) . ?
Fe4 C11 1.804(6) . ?
Fe4 S6 2.2474(15) . ?
Fe4 S5 2.3120(16) . ?
P1 C27 1.817(6) . ?
P1 C33 1.819(6) . ?
P1 C39 1.839(5) . ?
P2 C41 1.812(5) . ?
P2 C47 1.812(5) . ?
P2 C40 1.845(6) . ?
S1 C13 1.781(6) . ?
S2 C19 1.689(5) . ?
S3 C19 1.674(6) . ?
S4 C20 1.675(5) . ?
S5 C20 1.681(5) . ?
S6 C21 1.780(5) . ?
O1 C1 1.154(8) . ?
O2 C2 1.150(7) . ?
O3 C3 1.153(7) . ?
O4 C4 1.143(7) . ?
O5 C5 1.149(7) . ?
O6 C6 1.143(7) . ?
O7 C7 1.134(7) . ?
O8 C8 1.138(7) . ?
O9 C9 1.146(7) . ?
O10 C10 1.144(7) . ?
O11 C11 1.140(7) . ?
O12 C12 1.147(7) . ?
C13 C14 1.392(8) . ?
C13 C18 1.398(8) . ?
C14 C15 1.387(8) . ?
C14 H14 0.9300 . ?
C15 C16 1.369(9) . ?
C15 H15 0.9300 . ?
C16 C17 1.386(9) . ?
C16 H16 0.9300 . ?
C17 C18 1.374(9) . ?
C17 H17 0.9300 . ?
C18 H18 0.9300 . ?
C21 C26 1.391(8) . ?
C21 C22 1.396(8) . ?
C22 C23 1.391(9) . ?
C22 H22 0.9300 . ?
C23 C24 1.380(9) . ?
C23 H23 0.9300 . ?
C24 C25 1.371(9) . ?
C24 H24 0.9300 . ?
C25 C26 1.391(8) . ?
C25 H25 0.9300 . ?
C26 H26 0.9300 . ?
C27 C28 1.387(8) . ?
C27 C32 1.393(8) . ?
C28 C29 1.395(8) . ?
C28 H28 0.9300 . ?
C29 C30 1.388(8) . ?
C29 H29 0.9300 . ?
C30 C31 1.363(9) . ?
C30 H30 0.9300 . ?
C31 C32 1.390(8) . ?
C31 H31 0.9300 . ?
C32 H32 0.9300 . ?
C33 C34 1.380(8) . ?
C33 C38 1.391(8) . ?
C34 C35 1.384(8) . ?
C34 H34 0.9300 . ?
C35 C36 1.375(8) . ?
C35 H35 0.9300 . ?
C36 C37 1.380(9) . ?
C36 H36 0.9300 . ?
C37 C38 1.383(9) . ?
C37 H37 0.9300 . ?
C38 H38 0.9300 . ?
C39 C40 1.540(8) . ?
C39 H39A 0.9700 . ?
C39 H39B 0.9700 . ?
C40 H40A 0.9700 . ?
C40 H40B 0.9700 . ?
C41 C46 1.396(8) . ?
C41 C42 1.397(8) . ?
C42 C43 1.364(9) . ?
C42 H42 0.9300 . ?
C43 C44 1.386(11) . ?
C43 H43 0.9300 . ?
C44 C45 1.381(10) . ?
C44 H44 0.9300 . ?
C45 C46 1.374(8) . ?
C45 H45 0.9300 . ?
C46 H46 0.9300 . ?
C47 C52 1.388(7) . ?
C47 C48 1.395(7) . ?
C48 C49 1.390(7) . ?
C48 H48 0.9300 . ?
C49 C50 1.388(8) . ?
C49 H49 0.9300 . ?
C50 C51 1.375(7) . ?
C50 H50 0.9300 . ?
C51 C52 1.393(7) . ?
C51 H51 0.9300 . ?
C52 H52 0.9300 . ?
Cl1 C53 1.78(3) . ?
Cl1 C53 1.78(3) 2_655 ?
C53 C53 0.99(5) 2_655 ?
C53 Cl2 1.16(3) 2_655 ?
C53 Cl2 1.68(3) . ?
Cl2 C53 1.16(3) 2_655 ?
Cl2 Cl2 1.694(17) 2_655 ?

loop_
_geom_torsion_atom_site_label_1
_geom_torsion_atom_site_label_2
_geom_torsion_atom_site_label_3
_geom_torsion_atom_site_label_4
_geom_torsion
_geom_torsion_site_symmetry_1
_geom_torsion_site_symmetry_2
_geom_torsion_site_symmetry_3
_geom_torsion_site_symmetry_4
_geom_torsion_publ_flag
C1 Fe1 Fe2 C5 0.7(3) . . . . ?
C2 Fe1 Fe2 C5 93.6(3) . . . . ?
C3 Fe1 Fe2 C5 -146.0(5) . . . . ?
S1 Fe1 Fe2 C5 -174.1(2) . . . . ?
S2 Fe1 Fe2 C5 -82.3(2) . . . . ?
C1 Fe1 Fe2 C6 154.6(6) . . . . ?
C2 Fe1 Fe2 C6 -112.5(6) . . . . ?
C3 Fe1 Fe2 C6 7.9(7) . . . . ?
S1 Fe1 Fe2 C6 -20.2(5) . . . . ?
S2 Fe1 Fe2 C6 71.6(5) . . . . ?
C1 Fe1 Fe2 C4 -93.1(3) . . . . ?
C2 Fe1 Fe2 C4 -0.2(3) . . . . ?
C3 Fe1 Fe2 C4 120.2(5) . . . . ?
S1 Fe1 Fe2 C4 92.05(19) . . . . ?
S2 Fe1 Fe2 C4 -176.11(18) . . . . ?
C1 Fe1 Fe2 C19 85.3(3) . . . . ?
C2 Fe1 Fe2 C19 178.2(2) . . . . ?
C3 Fe1 Fe2 C19 -61.4(4) . . . . ?
S1 Fe1 Fe2 C19 -89.53(16) . . . . ?
S2 Fe1 Fe2 C19 2.32(16) . . . . ?
C1 Fe1 Fe2 S1 174.9(2) . . . . ?
C2 Fe1 Fe2 S1 -92.3(2) . . . . ?
C3 Fe1 Fe2 S1 28.1(4) . . . . ?
S2 Fe1 Fe2 S1 91.85(6) . . . . ?
C8 Fe3 Fe4 C12 -153.5(5) . . . . ?
C7 Fe3 Fe4 C12 1.0(3) . . . . ?
C9 Fe3 Fe4 C12 96.6(3) . . . . ?
C20 Fe3 Fe4 C12 -81.5(2) . . . . ?
S6 Fe3 Fe4 C12 -172.1(2) . . . . ?
C8 Fe3 Fe4 C10 115.7(5) . . . . ?
C7 Fe3 Fe4 C10 -89.8(3) . . . . ?
C9 Fe3 Fe4 C10 5.8(3) . . . . ?
C20 Fe3 Fe4 C10 -172.3(2) . . . . ?
S6 Fe3 Fe4 C10 97.07(19) . . . . ?
C8 Fe3 Fe4 C11 -11.1(7) . . . . ?
C7 Fe3 Fe4 C11 143.3(6) . . . . ?
C9 Fe3 Fe4 C11 -121.0(6) . . . . ?
C20 Fe3 Fe4 C11 60.9(6) . . . . ?
S6 Fe3 Fe4 C11 -29.8(5) . . . . ?
C8 Fe3 Fe4 S6 18.7(4) . . . . ?
C7 Fe3 Fe4 S6 173.10(19) . . . . ?
C9 Fe3 Fe4 S6 -91.23(18) . . . . ?
C20 Fe3 Fe4 S6 90.67(15) . . . . ?
C8 Fe3 Fe4 S5 -69.1(4) . . . . ?
C7 Fe3 Fe4 S5 85.33(18) . . . . ?
C9 Fe3 Fe4 S5 -179.00(17) . . . . ?
C20 Fe3 Fe4 S5 2.90(14) . . . . ?
S6 Fe3 Fe4 S5 -87.77(6) . . . . ?
P2 Ni1 P1 C27 -144.5(2) . . . . ?
S4 Ni1 P1 C27 -142.3(10) . . . . ?
S3 Ni1 P1 C27 37.3(2) . . . . ?
P2 Ni1 P1 C33 90.99(19) . . . . ?
S4 Ni1 P1 C33 93.1(11) . . . . ?
S3 Ni1 P1 C33 -87.22(19) . . . . ?
P2 Ni1 P1 C39 -22.7(2) . . . . ?
S4 Ni1 P1 C39 -20.5(11) . . . . ?
S3 Ni1 P1 C39 159.1(2) . . . . ?
P1 Ni1 P2 C41 -120.9(2) . . . . ?
S4 Ni1 P2 C41 59.2(2) . . . . ?
S3 Ni1 P2 C41 -8.7(19) . . . . ?
P1 Ni1 P2 C47 116.92(19) . . . . ?
S4 Ni1 P2 C47 -62.95(19) . . . . ?
S3 Ni1 P2 C47 -130.8(18) . . . . ?
P1 Ni1 P2 C40 -1.0(2) . . . . ?
S4 Ni1 P2 C40 179.1(2) . . . . ?
S3 Ni1 P2 C40 111.2(18) . . . . ?
C5 Fe2 S1 C13 122.1(5) . . . . ?
C6 Fe2 S1 C13 -76.9(3) . . . . ?
C4 Fe2 S1 C13 18.9(3) . . . . ?
C19 Fe2 S1 C13 -168.3(3) . . . . ?
Fe1 Fe2 S1 C13 110.2(2) . . . . ?
C5 Fe2 S1 Fe1 11.9(4) . . . . ?
C6 Fe2 S1 Fe1 172.94(18) . . . . ?
C4 Fe2 S1 Fe1 -91.26(18) . . . . ?
C19 Fe2 S1 Fe1 81.54(16) . . . . ?
C1 Fe1 S1 C13 -117.7(5) . . . . ?
C2 Fe1 S1 C13 -11.0(3) . . . . ?
C3 Fe1 S1 C13 85.3(3) . . . . ?
S2 Fe1 S1 C13 176.9(2) . . . . ?
Fe2 Fe1 S1 C13 -106.7(2) . . . . ?
C1 Fe1 S1 Fe2 -11.0(4) . . . . ?
C2 Fe1 S1 Fe2 95.71(18) . . . . ?
C3 Fe1 S1 Fe2 -168.04(18) . . . . ?
S2 Fe1 S1 Fe2 -76.42(5) . . . . ?
C1 Fe1 S2 C19 -102.6(3) . . . . ?
C2 Fe1 S2 C19 -34.2(15) . . . . ?
C3 Fe1 S2 C19 154.7(3) . . . . ?
S1 Fe1 S2 C19 52.28(19) . . . . ?
Fe2 Fe1 S2 C19 -2.66(18) . . . . ?
P2 Ni1 S3 C19 146.6(18) . . . . ?
P1 Ni1 S3 C19 -101.30(19) . . . . ?
S4 Ni1 S3 C19 78.68(19) . . . . ?
P2 Ni1 S4 C20 -105.76(18) . . . . ?
P1 Ni1 S4 C20 -107.9(11) . . . . ?
S3 Ni1 S4 C20 72.45(18) . . . . ?
C12 Fe4 S5 C20 92.0(2) . . . . ?
C10 Fe4 S5 C20 26.1(11) . . . . ?
C11 Fe4 S5 C20 -165.6(3) . . . . ?
S6 Fe4 S5 C20 -59.45(17) . . . . ?
Fe3 Fe4 S5 C20 -3.33(17) . . . . ?
C12 Fe4 S6 C21 119.8(4) . . . . ?
C10 Fe4 S6 C21 14.2(3) . . . . ?
C11 Fe4 S6 C21 -85.9(3) . . . . ?
S5 Fe4 S6 C21 -175.7(2) . . . . ?
Fe3 Fe4 S6 C21 104.8(2) . . . . ?
C12 Fe4 S6 Fe3 15.0(4) . . . . ?
C10 Fe4 S6 Fe3 -90.5(2) . . . . ?
C11 Fe4 S6 Fe3 169.3(2) . . . . ?
S5 Fe4 S6 Fe3 79.55(5) . . . . ?
C8 Fe3 S6 C21 71.1(3) . . . . ?
C7 Fe3 S6 C21 -131.4(4) . . . . ?
C9 Fe3 S6 C21 -24.6(3) . . . . ?
C20 Fe3 S6 C21 163.2(2) . . . . ?
Fe4 Fe3 S6 C21 -116.5(2) . . . . ?
C8 Fe3 S6 Fe4 -172.38(18) . . . . ?
C7 Fe3 S6 Fe4 -14.9(4) . . . . ?
C9 Fe3 S6 Fe4 91.90(17) . . . . ?
C20 Fe3 S6 Fe4 -80.31(15) . . . . ?
C2 Fe1 C1 O1 40(26) . . . . ?
C3 Fe1 C1 O1 -55(26) . . . . ?
S1 Fe1 C1 O1 148(26) . . . . ?
S2 Fe1 C1 O1 -147(26) . . . . ?
Fe2 Fe1 C1 O1 139(26) . . . . ?
C1 Fe1 C2 O2 -45(8) . . . . ?
C3 Fe1 C2 O2 58(8) . . . . ?
S1 Fe1 C2 O2 161(8) . . . . ?
S2 Fe1 C2 O2 -113(7) . . . . ?
Fe2 Fe1 C2 O2 -144(8) . . . . ?
C1 Fe1 C3 O3 -163(100) . . . . ?
C2 Fe1 C3 O3 104(26) . . . . ?
S1 Fe1 C3 O3 6(26) . . . . ?
S2 Fe1 C3 O3 -77(26) . . . . ?
Fe2 Fe1 C3 O3 -17(26) . . . . ?
C5 Fe2 C4 O4 6(46) . . . . ?
C6 Fe2 C4 O4 -96(46) . . . . ?
C19 Fe2 C4 O4 91(46) . . . . ?
S1 Fe2 C4 O4 157(100) . . . . ?
Fe1 Fe2 C4 O4 102(46) . . . . ?
C6 Fe2 C5 O5 -110(25) . . . . ?
C4 Fe2 C5 O5 155(25) . . . . ?
C19 Fe2 C5 O5 -17(25) . . . . ?
S1 Fe2 C5 O5 52(25) . . . . ?
Fe1 Fe2 C5 O5 61(25) . . . . ?
C5 Fe2 C6 O6 -59(29) . . . . ?
C4 Fe2 C6 O6 36(29) . . . . ?
C19 Fe2 C6 O6 -145(29) . . . . ?
S1 Fe2 C6 O6 131(29) . . . . ?
Fe1 Fe2 C6 O6 148(29) . . . . ?
C8 Fe3 C7 O7 104(8) . . . . ?
C9 Fe3 C7 O7 -160(8) . . . . ?
C20 Fe3 C7 O7 12(8) . . . . ?
S6 Fe3 C7 O7 -53(8) . . . . ?
Fe4 Fe3 C7 O7 -66(8) . . . . ?
C7 Fe3 C8 O8 176(100) . . . . ?
C9 Fe3 C8 O8 79(17) . . . . ?
C20 Fe3 C8 O8 -99(17) . . . . ?
S6 Fe3 C8 O8 -15(17) . . . . ?
Fe4 Fe3 C8 O8 -30(17) . . . . ?
C8 Fe3 C9 O9 -53(100) . . . . ?
C7 Fe3 C9 O9 -156(100) . . . . ?
C20 Fe3 C9 O9 118(100) . . . . ?
S6 Fe3 C9 O9 50(100) . . . . ?
Fe4 Fe3 C9 O9 105(100) . . . . ?
C12 Fe4 C10 O10 1(10) . . . . ?
C11 Fe4 C10 O10 -101(10) . . . . ?
S6 Fe4 C10 O10 151(10) . . . . ?
S5 Fe4 C10 O10 67(11) . . . . ?
Fe3 Fe4 C10 O10 96(10) . . . . ?
C12 Fe4 C11 O11 12(16) . . . . ?
C10 Fe4 C11 O11 104(16) . . . . ?
S6 Fe4 C11 O11 -155(16) . . . . ?
S5 Fe4 C11 O11 -74(16) . . . . ?
Fe3 Fe4 C11 O11 -130(15) . . . . ?
C10 Fe4 C12 O12 -164(100) . . . . ?
C11 Fe4 C12 O12 -66(30) . . . . ?
S6 Fe4 C12 O12 89(30) . . . . ?
S5 Fe4 C12 O12 25(30) . . . . ?
Fe3 Fe4 C12 O12 101(30) . . . . ?
Fe2 S1 C13 C14 58.5(5) . . . . ?
Fe1 S1 C13 C14 137.6(4) . . . . ?
Fe2 S1 C13 C18 -128.5(4) . . . . ?
Fe1 S1 C13 C18 -49.4(5) . . . . ?
C18 C13 C14 C15 -0.1(8) . . . . ?
S1 C13 C14 C15 173.2(5) . . . . ?
C13 C14 C15 C16 0.0(9) . . . . ?
C14 C15 C16 C17 -0.9(10) . . . . ?
C15 C16 C17 C18 1.9(10) . . . . ?
C16 C17 C18 C13 -2.1(9) . . . . ?
C14 C13 C18 C17 1.2(8) . . . . ?
S1 C13 C18 C17 -171.9(5) . . . . ?
Ni1 S3 C19 S2 7.6(3) . . . . ?
Ni1 S3 C19 Fe2 -169.3(3) . . . . ?
Fe1 S2 C19 S3 -173.8(3) . . . . ?
Fe1 S2 C19 Fe2 3.7(3) . . . . ?
C5 Fe2 C19 S3 -88.8(4) . . . . ?
C6 Fe2 C19 S3 12.4(4) . . . . ?
C4 Fe2 C19 S3 -174.6(15) . . . . ?
S1 Fe2 C19 S3 118.8(4) . . . . ?
Fe1 Fe2 C19 S3 173.8(4) . . . . ?
C5 Fe2 C19 S2 94.1(3) . . . . ?
C6 Fe2 C19 S2 -164.7(3) . . . . ?
C4 Fe2 C19 S2 8.4(19) . . . . ?
S1 Fe2 C19 S2 -58.3(2) . . . . ?
Fe1 Fe2 C19 S2 -3.3(2) . . . . ?
Ni1 S4 C20 S5 4.1(3) . . . . ?
Ni1 S4 C20 Fe3 -173.6(2) . . . . ?
Fe4 S5 C20 S4 -173.3(3) . . . . ?
Fe4 S5 C20 Fe3 4.6(2) . . . . ?
C8 Fe3 C20 S4 -29.0(3) . . . . ?
C7 Fe3 C20 S4 73.6(3) . . . . ?
C9 Fe3 C20 S4 160.6(14) . . . . ?
S6 Fe3 C20 S4 -131.3(3) . . . . ?
Fe4 Fe3 C20 S4 173.7(3) . . . . ?
C8 Fe3 C20 S5 153.2(3) . . . . ?
C7 Fe3 C20 S5 -104.3(3) . . . . ?
C9 Fe3 C20 S5 -17.3(17) . . . . ?
S6 Fe3 C20 S5 50.8(2) . . . . ?
Fe4 Fe3 C20 S5 -4.2(2) . . . . ?
Fe4 S6 C21 C26 22.1(6) . . . . ?
Fe3 S6 C21 C26 102.0(5) . . . . ?
Fe4 S6 C21 C22 -164.8(4) . . . . ?
Fe3 S6 C21 C22 -84.8(4) . . . . ?
C26 C21 C22 C23 0.3(9) . . . . ?
S6 C21 C22 C23 -173.4(5) . . . . ?
C21 C22 C23 C24 -0.4(10) . . . . ?
C22 C23 C24 C25 0.0(10) . . . . ?
C23 C24 C25 C26 0.4(10) . . . . ?
C24 C25 C26 C21 -0.5(10) . . . . ?
C22 C21 C26 C25 0.1(9) . . . . ?
S6 C21 C26 C25 173.1(5) . . . . ?
C33 P1 C27 C28 -154.0(4) . . . . ?
C39 P1 C27 C28 -43.1(5) . . . . ?
Ni1 P1 C27 C28 78.3(5) . . . . ?
C33 P1 C27 C32 27.3(5) . . . . ?
C39 P1 C27 C32 138.1(5) . . . . ?
Ni1 P1 C27 C32 -100.4(5) . . . . ?
C32 C27 C28 C29 -1.2(9) . . . . ?
P1 C27 C28 C29 -179.9(4) . . . . ?
C27 C28 C29 C30 -1.2(9) . . . . ?
C28 C29 C30 C31 2.9(9) . . . . ?
C29 C30 C31 C32 -2.3(10) . . . . ?
C30 C31 C32 C27 -0.1(9) . . . . ?
C28 C27 C32 C31 1.8(9) . . . . ?
P1 C27 C32 C31 -179.5(5) . . . . ?
C27 P1 C33 C34 54.6(5) . . . . ?
C39 P1 C33 C34 -57.5(5) . . . . ?
Ni1 P1 C33 C34 -171.8(4) . . . . ?
C27 P1 C33 C38 -125.6(5) . . . . ?
C39 P1 C33 C38 122.2(5) . . . . ?
Ni1 P1 C33 C38 8.0(5) . . . . ?
C38 C33 C34 C35 -0.2(9) . . . . ?
P1 C33 C34 C35 179.6(4) . . . . ?
C33 C34 C35 C36 -0.1(9) . . . . ?
C34 C35 C36 C37 0.0(9) . . . . ?
C35 C36 C37 C38 0.4(10) . . . . ?
C36 C37 C38 C33 -0.6(11) . . . . ?
C34 C33 C38 C37 0.5(9) . . . . ?
P1 C33 C38 C37 -179.2(6) . . . . ?
C27 P1 C39 C40 178.0(4) . . . . ?
C33 P1 C39 C40 -71.2(4) . . . . ?
Ni1 P1 C39 C40 47.1(4) . . . . ?
P1 C39 C40 P2 -48.1(4) . . . . ?
C41 P2 C40 C39 155.6(4) . . . . ?
C47 P2 C40 C39 -95.0(4) . . . . ?
Ni1 P2 C40 C39 29.8(4) . . . . ?
C47 P2 C41 C46 28.6(5) . . . . ?
C40 P2 C41 C46 138.7(4) . . . . ?
Ni1 P2 C41 C46 -99.8(4) . . . . ?
C47 P2 C41 C42 -153.3(4) . . . . ?
C40 P2 C41 C42 -43.3(5) . . . . ?
Ni1 P2 C41 C42 78.2(5) . . . . ?
C46 C41 C42 C43 -2.0(8) . . . . ?
P2 C41 C42 C43 179.9(4) . . . . ?
C41 C42 C43 C44 1.0(9) . . . . ?
C42 C43 C44 C45 0.4(9) . . . . ?
C43 C44 C45 C46 -0.9(9) . . . . ?
C44 C45 C46 C41 -0.1(9) . . . . ?
C42 C41 C46 C45 1.6(8) . . . . ?
P2 C41 C46 C45 179.7(4) . . . . ?
C41 P2 C47 C52 -126.6(4) . . . . ?
C40 P2 C47 C52 122.2(4) . . . . ?
Ni1 P2 C47 C52 1.8(5) . . . . ?
C41 P2 C47 C48 53.1(5) . . . . ?
C40 P2 C47 C48 -58.1(5) . . . . ?
Ni1 P2 C47 C48 -178.5(4) . . . . ?
C52 C47 C48 C49 1.1(8) . . . . ?
P2 C47 C48 C49 -178.6(4) . . . . ?
C47 C48 C49 C50 -1.1(8) . . . . ?
C48 C49 C50 C51 0.0(8) . . . . ?
C49 C50 C51 C52 1.2(8) . . . . ?
C48 C47 C52 C51 0.1(8) . . . . ?
P2 C47 C52 C51 179.8(4) . . . . ?
C50 C51 C52 C47 -1.3(8) . . . . ?
C53 Cl1 C53 Cl2 -82(6) 2_655 . . 2_655 ?
C53 Cl1 C53 Cl2 15(2) 2_655 . . . ?
Cl2 C53 Cl2 C53 136(5) 2_655 . . 2_655 ?
Cl1 C53 Cl2 C53 -22(3) . . . 2_655 ?
C53 C53 Cl2 Cl2 -136(5) 2_655 . . 2_655 ?
Cl1 C53 Cl2 Cl2 -158(3) . . . 2_655 ?
